data_7121351
loop_
_publ_author_name
'Zhou, Jiliang'
'Liu, Liu Leo'
'Cao, Levy L.'
'Stephan, Douglas W.'

_publ_section_title
;
 An umpolung of Lewis acidity/basicity at nitrogen by deprotonation of a
 cyclic (amino)(aryl)nitrenium cation.
;
_journal_issue 35
_journal_name_full 'Chemical communications (Cambridge, England)'
_journal_page_first 4390
_journal_page_last 4393
_journal_paper_doi 10.1039/c8cc01331d
_journal_volume 54
_journal_year 2018
_chemical_formula_moiety 'C39 H27 N3 O'
_chemical_formula_sum 'C39 H27 N3 O'
_chemical_formula_weight 553.63
_space_group_crystal_system monoclinic
_space_group_IT_number 14
_space_group_name_Hall '-P 2ybc'
_space_group_name_H-M_alt 'P 1 21/c 1'
_symmetry_space_group_name_Hall '-P 2ybc'
_symmetry_space_group_name_H-M 'P 1 21/c 1'
_atom_sites_solution_hydrogens geom
_audit_creation_date 2018-01-21
_audit_creation_method
;
Olex2 1.2
(compiled 2017.08.10 svn.r3458 for OlexSys, GUI svn.r5381)
;
_audit_update_record
;
2018-02-13 deposited with the CCDC.
2018-03-05 downloaded from the CCDC.
;
_cell_angle_alpha 90
_cell_angle_beta 91.627(8)
_cell_angle_gamma 90
_cell_formula_units_Z 4
_cell_length_a 16.697(4)
_cell_length_b 9.825(2)
_cell_length_c 16.948(4)
_cell_measurement_reflns_used 3597
_cell_measurement_temperature 150(2)
_cell_measurement_theta_max 26.83
_cell_measurement_theta_min 2.40
_cell_volume 2779.2(11)
_computing_cell_refinement 'SAINT v8.34A (Bruker, 2013)'
_computing_data_reduction 'SAINT v8.34A (Bruker, 2013)'
_computing_molecular_graphics 'Olex2 (Dolomanov et al., 2009)'
_computing_publication_material 'Olex2 (Dolomanov et al., 2009)'
_computing_structure_refinement 'ShelXL (Sheldrick, 2015)'
_diffrn_ambient_temperature 150.0
_diffrn_measured_fraction_theta_full 0.943
_diffrn_measured_fraction_theta_max 0.927
_diffrn_measurement_device_type 'Bruker APEX-II CCD'
_diffrn_measurement_method '\f and \w scans'
_diffrn_radiation_type MoK\a
_diffrn_radiation_wavelength 0.71073
_diffrn_reflns_av_R_equivalents 0.0340
_diffrn_reflns_av_unetI/netI 0.0529
_diffrn_reflns_Laue_measured_fraction_full 0.943
_diffrn_reflns_Laue_measured_fraction_max 0.927
_diffrn_reflns_limit_h_max 21
_diffrn_reflns_limit_h_min -19
_diffrn_reflns_limit_k_max 11
_diffrn_reflns_limit_k_min -12
_diffrn_reflns_limit_l_max 20
_diffrn_reflns_limit_l_min -21
_diffrn_reflns_number 16132
_diffrn_reflns_point_group_measured_fraction_full 0.943
_diffrn_reflns_point_group_measured_fraction_max 0.927
_diffrn_reflns_theta_full 25.242
_diffrn_reflns_theta_max 27.106
_diffrn_reflns_theta_min 2.396
_diffrn_standards_number 0
_exptl_absorpt_coefficient_mu 0.080
_exptl_absorpt_correction_T_max 0.7455
_exptl_absorpt_correction_T_min 0.7115
_exptl_absorpt_correction_type multi-scan
_exptl_absorpt_process_details
;
SADABS-2014/5 (Bruker,2014/5) was used for absorption correction.
wR2(int) was 0.0391 before and 0.0368 after correction.
The Ratio of minimum to maximum transmission is 0.9544.
The \l/2 correction factor is 0.00150.
;
_exptl_crystal_colour colorless
_exptl_crystal_density_diffrn 1.323
_exptl_crystal_description block
_exptl_crystal_F_000 1160
_exptl_crystal_size_max 0.15
_exptl_crystal_size_mid 0.15
_exptl_crystal_size_min 0.1
_refine_diff_density_max 0.212
_refine_diff_density_min -0.244
_refine_diff_density_rms 0.042
_refine_ls_extinction_method none
_refine_ls_goodness_of_fit_ref 1.012
_refine_ls_hydrogen_treatment constr
_refine_ls_matrix_type full
_refine_ls_number_parameters 388
_refine_ls_number_reflns 5688
_refine_ls_number_restraints 0
_refine_ls_restrained_S_all 1.012
_refine_ls_R_factor_all 0.0783
_refine_ls_R_factor_gt 0.0440
_refine_ls_shift/su_max 0.001
_refine_ls_shift/su_mean 0.000
_refine_ls_structure_factor_coef Fsqd
_refine_ls_weighting_details 'w=1/[\s^2^(Fo^2^)+(0.0444P)^2^+0.4210P] where P=(Fo^2^+2Fc^2^)/3'
_refine_ls_weighting_scheme calc
_refine_ls_wR_factor_gt 0.0879
_refine_ls_wR_factor_ref 0.0994
_reflns_Friedel_coverage 0.000
_reflns_number_gt 3948
_reflns_number_total 5688
_reflns_threshold_expression 'I > 2\s(I)'
_cod_data_source_file c8cc01331d2.cif
_cod_data_source_block 7
_cod_depositor_comments 'Adding full bibliography for 7121346--7121351.cif.'
_cod_original_cell_volume 2779.0(10)
_cod_database_code 7121351
_shelx_shelxl_version_number 2014/7
_shelx_space_group_comment
;
The symmetry employed for this shelxl refinement is uniquely defined
by the following loop, which should always be used as a source of
symmetry information in preference to the above space-group names.
They are only intended as comments.
;
_olex2_refinement_description
;
1. Fixed Uiso
 At 1.2 times of:
  All C(H) groups
2.a Aromatic/amide H refined with riding coordinates:
 C26(H26), C38(H38), C4(H4), C22(H22), C9(H9), C7(H7), C18(H18), C5(H5),
 C6(H6), C23(H23), C17(H17), C34(H34), C37(H37), C11(H11), C15(H15), C12(H12),
 C10(H10), C32(H32), C24(H24), C35(H35), C36(H36), C16(H16), C25(H25), C28(H28),
  C31(H31), C29(H29), C30(H30)
;
_olex2_submission_special_instructions 'No special instructions were received'

loop_
_space_group_symop_operation_xyz
'x, y, z'
'-x, y+1/2, -z+1/2'
'-x, -y, -z'
'x, -y-1/2, z-1/2'

loop_
_atom_site_label
_atom_site_type_symbol
_atom_site_fract_x
_atom_site_fract_y
_atom_site_fract_z
_atom_site_U_iso_or_equiv
_atom_site_adp_type
_atom_site_occupancy
_atom_site_site_symmetry_order
_atom_site_calc_flag
_atom_site_refinement_flags_posn
O1 O 0.72845(7) 0.61808(12) 0.27535(6) 0.0275(3) Uani 1 1 d .
N3 N 0.79999(8) 0.49388(13) 0.37021(7) 0.0186(3) Uani 1 1 d .
N1 N 0.66938(8) 0.52927(13) 0.38614(7) 0.0184(3) Uani 1 1 d .
N2 N 0.69240(8) 0.42481(12) 0.44382(6) 0.0169(3) Uani 1 1 d .
C3 C 0.59256(10) 0.49088(16) 0.35559(8) 0.0179(4) Uani 1 1 d .
C2 C 0.57571(10) 0.35914(16) 0.37839(8) 0.0187(4) Uani 1 1 d .
C21 C 0.82003(10) 0.30044(16) 0.47003(8) 0.0177(3) Uani 1 1 d .
C1 C 0.64827(10) 0.29616(15) 0.42023(8) 0.0166(3) Uani 1 1 d .
C20 C 0.78072(10) 0.43677(16) 0.45035(8) 0.0174(3) Uani 1 1 d .
C39 C 0.73282(10) 0.55282(16) 0.33633(8) 0.0194(4) Uani 1 1 d .
C19 C 0.68629(10) 0.18920(16) 0.36649(8) 0.0178(3) Uani 1 1 d .
C13 C 0.64637(10) 0.07536(16) 0.48008(8) 0.0188(4) Uani 1 1 d .
C33 C 0.80325(10) 0.54042(16) 0.51582(8) 0.0197(4) Uani 1 1 d .
C8 C 0.62845(10) 0.21210(16) 0.49231(8) 0.0185(4) Uani 1 1 d .
C14 C 0.68220(10) 0.06105(16) 0.40206(8) 0.0192(4) Uani 1 1 d .
C27 C 0.87612(10) 0.54560(17) 0.34577(8) 0.0217(4) Uani 1 1 d .
C26 C 0.86876(10) 0.22952(17) 0.41971(9) 0.0227(4) Uani 1 1 d .
H26 H 0.8802 0.2668 0.3695 0.027 Uiso 1 1 calc R
C38 C 0.74661(11) 0.62524(16) 0.54893(8) 0.0230(4) Uani 1 1 d .
H38 H 0.6919 0.6193 0.5322 0.028 Uiso 1 1 calc R
C4 C 0.53960(11) 0.56823(17) 0.31053(8) 0.0224(4) Uani 1 1 d .
H4 H 0.5523 0.6584 0.2950 0.027 Uiso 1 1 calc R
C22 C 0.80507(11) 0.24340(16) 0.54387(8) 0.0219(4) Uani 1 1 d .
H22 H 0.7735 0.2921 0.5801 0.026 Uiso 1 1 calc R
C9 C 0.59814(11) 0.25716(17) 0.56284(8) 0.0233(4) Uani 1 1 d .
H9 H 0.5848 0.3502 0.5704 0.028 Uiso 1 1 calc R
C7 C 0.50269(10) 0.30157(18) 0.35837(9) 0.0241(4) Uani 1 1 d .
H7 H 0.4901 0.2118 0.3748 0.029 Uiso 1 1 calc R
C18 C 0.71678(10) 0.20311(17) 0.29160(8) 0.0217(4) Uani 1 1 d .
H18 H 0.7171 0.2891 0.2659 0.026 Uiso 1 1 calc R
C5 C 0.46692(10) 0.50846(18) 0.28881(9) 0.0252(4) Uani 1 1 d .
H5 H 0.4296 0.5577 0.2565 0.030 Uiso 1 1 calc R
C6 C 0.44773(11) 0.37795(18) 0.31348(9) 0.0260(4) Uani 1 1 d .
H6 H 0.3968 0.3405 0.2997 0.031 Uiso 1 1 calc R
C23 C 0.83545(11) 0.11740(17) 0.56473(9) 0.0264(4) Uani 1 1 d .
H23 H 0.8231 0.0786 0.6143 0.032 Uiso 1 1 calc R
C17 C 0.74702(11) 0.08753(18) 0.25499(8) 0.0247(4) Uani 1 1 d .
H17 H 0.7694 0.0955 0.2043 0.030 Uiso 1 1 calc R
C34 C 0.88286(11) 0.55013(17) 0.54184(9) 0.0269(4) Uani 1 1 d .
H34 H 0.9218 0.4908 0.5208 0.032 Uiso 1 1 calc R
C37 C 0.77044(12) 0.71930(17) 0.60687(9) 0.0283(4) Uani 1 1 d .
H37 H 0.7315 0.7763 0.6298 0.034 Uiso 1 1 calc R
C11 C 0.60641(12) 0.02586(18) 0.61067(9) 0.0294(4) Uani 1 1 d .
H11 H 0.6000 -0.0373 0.6524 0.035 Uiso 1 1 calc R
C15 C 0.71140(11) -0.05391(17) 0.36486(9) 0.0255(4) Uani 1 1 d .
H15 H 0.7085 -0.1409 0.3891 0.031 Uiso 1 1 calc R
C12 C 0.63428(11) -0.01970(17) 0.53889(9) 0.0261(4) Uani 1 1 d .
H12 H 0.6448 -0.1135 0.5304 0.031 Uiso 1 1 calc R
C10 C 0.58788(11) 0.16132(18) 0.62250(9) 0.0276(4) Uani 1 1 d .
H10 H 0.5679 0.1895 0.6718 0.033 Uiso 1 1 calc R
C32 C 0.91458(12) 0.47978(19) 0.28580(9) 0.0314(5) Uani 1 1 d .
H32 H 0.8913 0.4013 0.2617 0.038 Uiso 1 1 calc R
C24 C 0.88386(11) 0.04736(18) 0.51378(10) 0.0303(4) Uani 1 1 d .
H24 H 0.9050 -0.0392 0.5281 0.036 Uiso 1 1 calc R
C35 C 0.90571(12) 0.64597(18) 0.59835(9) 0.0326(5) Uani 1 1 d .
H35 H 0.9605 0.6535 0.6146 0.039 Uiso 1 1 calc R
C36 C 0.84939(12) 0.73053(17) 0.63120(9) 0.0309(5) Uani 1 1 d .
H36 H 0.8651 0.7956 0.6701 0.037 Uiso 1 1 calc R
C16 C 0.74495(11) -0.03870(18) 0.29132(9) 0.0275(4) Uani 1 1 d .
H16 H 0.7667 -0.1157 0.2657 0.033 Uiso 1 1 calc R
C25 C 0.90114(11) 0.10464(18) 0.44170(10) 0.0295(4) Uani 1 1 d .
H25 H 0.9354 0.0581 0.4070 0.035 Uiso 1 1 calc R
C28 C 0.90790(12) 0.66491(19) 0.37733(10) 0.0337(5) Uani 1 1 d .
H28 H 0.8793 0.7146 0.4155 0.040 Uiso 1 1 calc R
C31 C 0.98774(14) 0.5293(2) 0.26094(12) 0.0480(6) Uani 1 1 d .
H31 H 1.0146 0.4840 0.2198 0.058 Uiso 1 1 calc R
C29 C 0.98122(14) 0.7110(2) 0.35291(12) 0.0481(6) Uani 1 1 d .
H29 H 1.0042 0.7904 0.3761 0.058 Uiso 1 1 calc R
C30 C 1.02136(14) 0.6427(2) 0.29521(14) 0.0527(6) Uani 1 1 d .
H30 H 1.0722 0.6742 0.2792 0.063 Uiso 1 1 calc R

loop_
_atom_site_aniso_label
_atom_site_aniso_U_11
_atom_site_aniso_U_22
_atom_site_aniso_U_33
_atom_site_aniso_U_23
_atom_site_aniso_U_13
_atom_site_aniso_U_12
O1 0.0305(8) 0.0275(7) 0.0242(5) 0.0100(5) -0.0029(5) -0.0031(6)
N3 0.0181(8) 0.0194(7) 0.0183(6) 0.0036(5) -0.0002(5) -0.0017(6)
N1 0.0196(9) 0.0164(7) 0.0191(6) 0.0045(5) -0.0027(5) 0.0004(6)
N2 0.0186(8) 0.0144(7) 0.0175(6) 0.0032(5) -0.0028(5) 0.0004(6)
C3 0.0180(10) 0.0201(9) 0.0158(6) -0.0018(6) 0.0005(6) 0.0006(7)
C2 0.0199(10) 0.0206(9) 0.0158(7) -0.0019(6) 0.0009(6) 0.0011(7)
C21 0.0160(10) 0.0156(8) 0.0211(7) 0.0010(6) -0.0046(6) -0.0022(7)
C1 0.0156(10) 0.0166(8) 0.0176(7) 0.0000(6) -0.0005(6) -0.0027(7)
C20 0.0173(10) 0.0178(8) 0.0171(6) 0.0025(6) 0.0004(6) -0.0015(7)
C39 0.0233(10) 0.0158(9) 0.0190(7) -0.0009(6) -0.0015(6) -0.0023(7)
C19 0.0154(10) 0.0197(9) 0.0182(7) -0.0020(6) -0.0025(6) -0.0007(7)
C13 0.0191(10) 0.0186(9) 0.0186(7) -0.0002(6) -0.0013(6) -0.0033(7)
C33 0.0250(11) 0.0165(9) 0.0175(7) 0.0031(6) -0.0018(6) -0.0033(7)
C8 0.0166(10) 0.0203(9) 0.0186(7) 0.0010(6) 0.0000(6) -0.0032(7)
C14 0.0187(10) 0.0198(9) 0.0189(7) -0.0004(6) -0.0012(6) -0.0009(7)
C27 0.0184(10) 0.0245(10) 0.0221(7) 0.0089(6) -0.0005(6) -0.0006(7)
C26 0.0212(11) 0.0232(10) 0.0235(7) 0.0026(6) 0.0003(7) 0.0002(7)
C38 0.0275(11) 0.0217(9) 0.0197(7) 0.0005(6) -0.0022(7) -0.0019(8)
C4 0.0253(11) 0.0216(9) 0.0204(7) 0.0012(6) 0.0005(7) 0.0043(8)
C22 0.0235(11) 0.0223(9) 0.0196(7) -0.0002(6) -0.0031(6) -0.0013(8)
C9 0.0252(11) 0.0220(9) 0.0230(7) -0.0013(7) 0.0039(7) -0.0004(8)
C7 0.0206(11) 0.0248(10) 0.0269(8) -0.0015(7) -0.0003(7) -0.0023(8)
C18 0.0231(11) 0.0241(9) 0.0177(7) 0.0004(6) -0.0020(6) -0.0025(8)
C5 0.0209(11) 0.0325(11) 0.0218(7) -0.0023(7) -0.0029(7) 0.0079(8)
C6 0.0180(11) 0.0322(11) 0.0277(8) -0.0045(7) -0.0006(7) -0.0005(8)
C23 0.0286(11) 0.0243(10) 0.0257(8) 0.0082(7) -0.0079(7) -0.0043(8)
C17 0.0235(11) 0.0335(11) 0.0173(7) -0.0029(7) 0.0019(6) -0.0021(8)
C34 0.0275(12) 0.0243(10) 0.0284(8) 0.0021(7) -0.0055(7) -0.0015(8)
C37 0.0423(13) 0.0209(10) 0.0217(7) -0.0020(6) 0.0005(7) 0.0005(8)
C11 0.0375(13) 0.0284(10) 0.0226(8) 0.0063(7) 0.0039(7) -0.0075(9)
C15 0.0342(12) 0.0194(9) 0.0227(7) -0.0018(6) -0.0014(7) 0.0006(8)
C12 0.0328(12) 0.0186(9) 0.0267(8) 0.0016(7) 0.0011(7) -0.0039(8)
C10 0.0312(12) 0.0315(11) 0.0206(7) -0.0014(7) 0.0080(7) -0.0036(8)
C32 0.0374(13) 0.0282(10) 0.0291(8) 0.0106(7) 0.0080(8) 0.0040(9)
C24 0.0300(12) 0.0207(10) 0.0396(9) 0.0051(7) -0.0095(8) 0.0026(8)
C35 0.0346(13) 0.0294(11) 0.0330(9) 0.0042(8) -0.0138(8) -0.0119(9)
C36 0.0480(14) 0.0215(10) 0.0227(8) -0.0015(7) -0.0091(8) -0.0095(9)
C16 0.0284(12) 0.0285(10) 0.0256(8) -0.0092(7) 0.0002(7) 0.0065(8)
C25 0.0260(12) 0.0263(10) 0.0363(9) -0.0001(8) 0.0030(8) 0.0075(8)
C28 0.0342(13) 0.0335(11) 0.0334(9) 0.0025(8) 0.0008(8) -0.0123(9)
C31 0.0461(16) 0.0456(14) 0.0538(12) 0.0270(10) 0.0278(11) 0.0157(12)
C29 0.0402(15) 0.0493(14) 0.0543(12) 0.0159(10) -0.0075(10) -0.0226(11)
C30 0.0263(14) 0.0553(16) 0.0769(15) 0.0409(13) 0.0089(11) -0.0020(11)

loop_
_atom_type_symbol
_atom_type_description
_atom_type_scat_dispersion_real
_atom_type_scat_dispersion_imag
_atom_type_scat_source
C C 0.0033 0.0016 'International Tables Vol C Tables 4.2.6.8 and 6.1.1.4'
H H 0.0000 0.0000 'International Tables Vol C Tables 4.2.6.8 and 6.1.1.4'
N N 0.0061 0.0033 'International Tables Vol C Tables 4.2.6.8 and 6.1.1.4'
O O 0.0106 0.0060 'International Tables Vol C Tables 4.2.6.8 and 6.1.1.4'

loop_
_geom_angle_atom_site_label_1
_geom_angle_atom_site_label_2
_geom_angle_atom_site_label_3
_geom_angle
C39 N3 C20 109.87(12)
C39 N3 C27 116.60(12)
C27 N3 C20 126.94(12)
C3 N1 N2 105.96(11)
C39 N1 N2 109.40(12)
C39 N1 C3 121.17(12)
N1 N2 C1 107.06(11)
N1 N2 C20 103.70(11)
C20 N2 C1 124.28(12)
C2 C3 N1 109.61(13)
C4 C3 N1 127.83(15)
C4 C3 C2 122.55(16)
C3 C2 C1 110.25(14)
C7 C2 C3 120.10(15)
C7 C2 C1 129.54(15)
C26 C21 C20 124.38(13)
C26 C21 C22 118.19(15)
C22 C21 C20 117.44(14)
N2 C1 C2 99.17(12)
N2 C1 C19 121.42(13)
N2 C1 C8 110.96(11)
C2 C1 C19 109.80(11)
C2 C1 C8 114.09(13)
C8 C1 C19 101.98(12)
N3 C20 C21 114.91(12)
N3 C20 C33 110.30(12)
N2 C20 N3 101.49(11)
N2 C20 C21 111.62(12)
N2 C20 C33 109.13(12)
C21 C20 C33 109.12(12)
O1 C39 N3 127.29(15)
O1 C39 N1 125.05(15)
N3 C39 N1 107.62(12)
C14 C19 C1 109.48(12)
C18 C19 C1 129.95(14)
C18 C19 C14 120.44(14)
C8 C13 C14 108.65(13)
C12 C13 C8 120.46(14)
C12 C13 C14 130.75(15)
C38 C33 C20 122.04(15)
C38 C33 C34 119.04(15)
C34 C33 C20 118.92(14)
C13 C8 C1 110.62(12)
C9 C8 C1 127.89(14)
C9 C8 C13 121.48(14)
C19 C14 C13 109.09(13)
C15 C14 C19 120.96(14)
C15 C14 C13 129.92(14)
C32 C27 N3 118.67(15)
C32 C27 C28 119.96(17)
C28 C27 N3 121.20(15)
C21 C26 H26 119.6
C21 C26 C25 120.74(14)
C25 C26 H26 119.6
C33 C38 H38 120.1
C33 C38 C37 119.76(17)
C37 C38 H38 120.1
C3 C4 H4 121.5
C3 C4 C5 117.09(16)
C5 C4 H4 121.5
C21 C22 H22 119.5
C23 C22 C21 120.96(15)
C23 C22 H22 119.5
C8 C9 H9 121.1
C8 C9 C10 117.73(15)
C10 C9 H9 121.1
C2 C7 H7 120.7
C2 C7 C6 118.52(16)
C6 C7 H7 120.7
C19 C18 H18 120.9
C19 C18 C17 118.25(15)
C17 C18 H18 120.9
C4 C5 H5 119.4
C4 C5 C6 121.20(16)
C6 C5 H5 119.4
C7 C6 H6 119.8
C5 C6 C7 120.48(17)
C5 C6 H6 119.8
C22 C23 H23 119.9
C22 C23 C24 120.23(15)
C24 C23 H23 119.9
C18 C17 H17 119.4
C16 C17 C18 121.12(14)
C16 C17 H17 119.4
C33 C34 H34 119.8
C35 C34 C33 120.40(17)
C35 C34 H34 119.8
C38 C37 H37 119.5
C36 C37 C38 121.02(17)
C36 C37 H37 119.5
C12 C11 H11 119.4
C10 C11 H11 119.4
C10 C11 C12 121.29(15)
C14 C15 H15 120.8
C14 C15 C16 118.40(15)
C16 C15 H15 120.8
C13 C12 C11 118.19(15)
C13 C12 H12 120.9
C11 C12 H12 120.9
C9 C10 H10 119.6
C11 C10 C9 120.78(14)
C11 C10 H10 119.6
C27 C32 H32 120.3
C27 C32 C31 119.38(19)
C31 C32 H32 120.3
C23 C24 H24 120.3
C23 C24 C25 119.31(16)
C25 C24 H24 120.3
C34 C35 H35 119.7
C36 C35 C34 120.54(18)
C36 C35 H35 119.7
C37 C36 C35 119.21(16)
C37 C36 H36 120.4
C35 C36 H36 120.4
C17 C16 C15 120.73(15)
C17 C16 H16 119.6
C15 C16 H16 119.6
C26 C25 H25 119.7
C24 C25 C26 120.51(16)
C24 C25 H25 119.7
C27 C28 H28 120.2
C29 C28 C27 119.63(18)
C29 C28 H28 120.2
C32 C31 H31 119.7
C30 C31 C32 120.6(2)
C30 C31 H31 119.7
C28 C29 H29 119.7
C30 C29 C28 120.5(2)
C30 C29 H29 119.7
C31 C30 C29 119.7(2)
C31 C30 H30 120.1
C29 C30 H30 120.1

loop_
_geom_bond_atom_site_label_1
_geom_bond_atom_site_label_2
_geom_bond_distance
O1 C39 1.2166(17)
N3 C20 1.5127(18)
N3 C39 1.373(2)
N3 C27 1.441(2)
N1 N2 1.4613(16)
N1 C3 1.420(2)
N1 C39 1.392(2)
N2 C1 1.511(2)
N2 C20 1.480(2)
C3 C2 1.382(2)
C3 C4 1.380(2)
C2 C1 1.518(2)
C2 C7 1.378(2)
C21 C20 1.524(2)
C21 C26 1.384(2)
C21 C22 1.400(2)
C1 C19 1.539(2)
C1 C8 1.519(2)
C20 C33 1.545(2)
C19 C14 1.398(2)
C19 C18 1.388(2)
C13 C8 1.393(2)
C13 C14 1.474(2)
C13 C12 1.385(2)
C33 C38 1.391(2)
C33 C34 1.392(2)
C8 C9 1.384(2)
C14 C15 1.389(2)
C27 C32 1.379(2)
C27 C28 1.388(2)
C26 H26 0.9500
C26 C25 1.388(2)
C38 H38 0.9500
C38 C37 1.398(2)
C4 H4 0.9500
C4 C5 1.388(2)
C22 H22 0.9500
C22 C23 1.380(2)
C9 H9 0.9500
C9 C10 1.396(2)
C7 H7 0.9500
C7 C6 1.394(2)
C18 H18 0.9500
C18 C17 1.395(2)
C5 H5 0.9500
C5 C6 1.389(2)
C6 H6 0.9500
C23 H23 0.9500
C23 C24 1.383(2)
C17 H17 0.9500
C17 C16 1.385(2)
C34 H34 0.9500
C34 C35 1.389(2)
C37 H37 0.9500
C37 C36 1.374(3)
C11 H11 0.9500
C11 C12 1.389(2)
C11 C10 1.382(2)
C15 H15 0.9500
C15 C16 1.389(2)
C12 H12 0.9500
C10 H10 0.9500
C32 H32 0.9500
C32 C31 1.391(3)
C24 H24 0.9500
C24 C25 1.383(2)
C35 H35 0.9500
C35 C36 1.384(3)
C36 H36 0.9500
C16 H16 0.9500
C25 H25 0.9500
C28 H28 0.9500
C28 C29 1.380(3)
C31 H31 0.9500
C31 C30 1.370(3)
C29 H29 0.9500
C29 C30 1.375(3)
C30 H30 0.9500
